data_7006658
loop_
_publ_author_name
'Meyer, Christian'
'Scherer, Markus'
'Sch\"onberg, Hartmut'
'R\"uegger, Heinz'
'Loss, Sandra'
'Gramlich, Volker'
'Gr\"utzmacher, Hansj\"org'

_publ_section_title
;
 Coordination chemistry of phosphanyl amino acids: solid state and
 solution structures of neutral and cationic rhodium complexes.
;
_journal_issue 1
_journal_name_full 'Dalton transactions (Cambridge, England : 2003)'
_journal_page_first 137
_journal_page_last 148
_journal_paper_doi 10.1039/b512653c
_journal_year 2006
_chemical_absolute_configuration R
_chemical_formula_moiety 'C32 H36 As Cl N O4 Rh'
_chemical_formula_sum 'C32 H36 As Cl N O4 Rh'
_chemical_formula_weight 711.90
_chemical_name_systematic ' ?'
_space_group_IT_number 1
_symmetry_cell_setting triclinic
_symmetry_space_group_name_Hall 'P 1'
_symmetry_space_group_name_H-M 'P 1'
_atom_sites_solution_hydrogens geom
_atom_sites_solution_primary direct
_atom_sites_solution_secondary difmap
_cell_angle_alpha 87.2010(10)
_cell_angle_beta 76.2770(10)
_cell_angle_gamma 68.5070(10)
_cell_formula_units_Z 1
_cell_length_a 8.3011(2)
_cell_length_b 9.7422(3)
_cell_length_c 10.7146(3)
_cell_measurement_temperature 293(2)
_cell_volume 782.54(4)
_computing_cell_refinement 'SAINT v4'
_computing_data_collection 'SMART v4'
_computing_data_reduction 'SAINT v4'
_computing_structure_refinement 'SHELXL-97 (Sheldrick, 1994)'
_computing_structure_solution 'SHELXS-97 (Sheldrick, 1994)'
_diffrn_ambient_temperature 293(2)
_diffrn_measured_fraction_theta_full 0.876
_diffrn_measured_fraction_theta_max 0.876
_diffrn_measurement_device_type 'Siemens CCD1k'
_diffrn_measurement_method 'phi and omega scans'
_diffrn_radiation_monochromator graphite
_diffrn_radiation_source 'fine-focus sealed tube'
_diffrn_radiation_type MoK\a
_diffrn_radiation_wavelength 0.71073
_diffrn_reflns_av_R_equivalents 0.0410
_diffrn_reflns_av_sigmaI/netI 0.0790
_diffrn_reflns_limit_h_max 12
_diffrn_reflns_limit_h_min -11
_diffrn_reflns_limit_k_max 13
_diffrn_reflns_limit_k_min -14
_diffrn_reflns_limit_l_max 8
_diffrn_reflns_limit_l_min -15
_diffrn_reflns_number 8075
_diffrn_reflns_theta_full 32.70
_diffrn_reflns_theta_max 32.70
_diffrn_reflns_theta_min 1.96
_exptl_absorpt_coefficient_mu 1.716
_exptl_absorpt_correction_T_max 0.5469
_exptl_absorpt_correction_T_min 0.2787
_exptl_absorpt_correction_type empirical
_exptl_absorpt_process_details 'Blessing, 1995'
_exptl_crystal_colour orange
_exptl_crystal_density_diffrn 1.511
_exptl_crystal_density_method 'not measured'
_exptl_crystal_description prism
_exptl_crystal_F_000 362
_exptl_crystal_size_max 1
_exptl_crystal_size_mid 0.6
_exptl_crystal_size_min 0.4
_refine_diff_density_max 1.068
_refine_diff_density_min -1.015
_refine_diff_density_rms 0.088
_refine_ls_abs_structure_details 'Flack H D (1983), Acta Cryst. A39, 876-881'
_refine_ls_abs_structure_Flack -0.041(9)
_refine_ls_extinction_method none
_refine_ls_goodness_of_fit_ref 0.994
_refine_ls_hydrogen_treatment undef
_refine_ls_matrix_type full
_refine_ls_number_parameters 361
_refine_ls_number_reflns 6090
_refine_ls_number_restraints 3
_refine_ls_restrained_S_all 0.994
_refine_ls_R_factor_all 0.0486
_refine_ls_R_factor_gt 0.0423
_refine_ls_shift/su_max 0.000
_refine_ls_shift/su_mean 0.000
_refine_ls_structure_factor_coef Fsqd
_refine_ls_weighting_details 'calc w=1/[\s^2^(Fo^2^)+(0.0394P)^2^+0.0000P] where P=(Fo^2^+2Fc^2^)/3'
_refine_ls_weighting_scheme calc
_refine_ls_wR_factor_gt 0.1046
_refine_ls_wR_factor_ref 0.1076
_reflns_number_gt 5308
_reflns_number_total 6090
_reflns_threshold_expression >2sigma(I)
_cod_data_source_file b512653c.txt
_cod_data_source_block RhCl(cod)(Z_SerArs)_11
_cod_original_sg_symbol_Hall P1
_cod_original_sg_symbol_H-M P1
_cod_database_code 7006658

loop_
_symmetry_equiv_pos_as_xyz
'x, y, z'

loop_
_atom_site_label
_atom_site_type_symbol
_atom_site_fract_x
_atom_site_fract_y
_atom_site_fract_z
_atom_site_U_iso_or_equiv
_atom_site_adp_type
_atom_site_occupancy
_atom_site_symmetry_multiplicity
_atom_site_calc_flag
_atom_site_refinement_flags
_atom_site_disorder_assembly
_atom_site_disorder_group
Rh1 Rh 0.73462(2) 0.76177(2) 0.53865(2) 0.03537(10) Uani 1 1 d . . .
As1 As 0.75413(6) 0.99335(5) 0.59228(4) 0.03622(15) Uani 1 1 d . . .
Cl1 Cl 1.03400(17) 0.68718(15) 0.41563(16) 0.0499(3) Uani 1 1 d . . .
N1 N 0.8377(7) 0.9920(5) 0.2814(5) 0.0501(11) Uani 1 1 d . . .
H1A H 0.9099 0.9039 0.2885 0.060 Uiso 1 1 calc R . .
O1 O 1.1062(8) 1.0908(7) 0.1566(5) 0.0829(18) Uani 1 1 d . . .
O2 O 1.0123(8) 1.2768(5) 0.2975(5) 0.0699(15) Uani 1 1 d . . .
O3 O 0.6053(8) 1.1293(6) 0.1979(7) 0.0829(18) Uani 1 1 d . . .
O4 O 0.7137(6) 0.8793(5) 0.1829(5) 0.0547(10) Uani 1 1 d . . .
C1 C 1.0076(8) 1.1567(6) 0.2517(5) 0.0465(12) Uani 1 1 d . . .
C2 C 0.8571(7) 1.1146(6) 0.3379(5) 0.0423(10) Uani 1 1 d . . .
H2A H 0.7450 1.1998 0.3489 0.051 Uiso 1 1 calc R . .
C3 C 0.9031(8) 1.0798(7) 0.4689(5) 0.0460(11) Uani 1 1 d . . .
H3A H 0.8954 1.1704 0.5079 0.055 Uiso 1 1 calc R . .
H3B H 1.0260 1.0122 0.4548 0.055 Uiso 1 1 calc R . .
C4 C 1.1544(12) 1.3274(9) 0.2336(9) 0.078(2) Uani 1 1 d . . .
H4A H 1.1412 1.4163 0.2767 0.117 Uiso 1 1 calc R . .
H4B H 1.1483 1.3467 0.1457 0.117 Uiso 1 1 calc R . .
H4C H 1.2675 1.2527 0.2360 0.117 Uiso 1 1 calc R . .
C5 C 0.7102(8) 1.0114(6) 0.2179(6) 0.0484(12) Uani 1 1 d . . .
C6 C 0.5859(11) 0.8864(8) 0.1090(9) 0.0645(18) Uani 1 1 d . . .
H6A H 0.6213 0.9184 0.0231 0.077 Uiso 1 1 calc R . .
H6B H 0.4689 0.9560 0.1502 0.077 Uiso 1 1 calc R . .
C7 C 0.5814(9) 0.7340(7) 0.1025(6) 0.0547(14) Uani 1 1 d . . .
C8 C 0.7345(13) 0.6111(9) 0.0704(10) 0.080(2) Uani 1 1 d . . .
H8A H 0.8446 0.6208 0.0569 0.095 Uiso 1 1 calc R . .
C9 C 0.7270(16) 0.4720(10) 0.0577(10) 0.097(3) Uani 1 1 d . . .
H9A H 0.8316 0.3900 0.0338 0.116 Uiso 1 1 calc R . .
C10 C 0.5648(19) 0.4563(11) 0.0807(9) 0.095(3) Uani 1 1 d . . .
H10A H 0.5589 0.3636 0.0736 0.114 Uiso 1 1 calc R . .
C11 C 0.4085(16) 0.5810(12) 0.1148(9) 0.089(3) Uani 1 1 d . . .
H11A H 0.2985 0.5707 0.1301 0.107 Uiso 1 1 calc R . .
C12 C 0.4153(11) 0.7189(10) 0.1260(7) 0.0662(17) Uani 1 1 d . . .
H12A H 0.3107 0.8012 0.1490 0.079 Uiso 1 1 calc R . .
C13 C 0.5330(7) 1.1606(6) 0.6544(6) 0.0437(11) Uani 1 1 d . . .
C14 C 0.4347(8) 1.2354(7) 0.5671(8) 0.0595(16) Uani 1 1 d . . .
H14A H 0.4762 1.2078 0.4801 0.071 Uiso 1 1 calc R . .
C15 C 0.2723(10) 1.3527(9) 0.6114(11) 0.078(3) Uani 1 1 d . . .
H15A H 0.2088 1.4051 0.5526 0.094 Uiso 1 1 calc R . .
C16 C 0.2078(10) 1.3902(9) 0.7357(12) 0.087(3) Uani 1 1 d . . .
H16A H 0.0978 1.4659 0.7634 0.105 Uiso 1 1 calc R . .
C17 C 0.3006(12) 1.3194(11) 0.8219(10) 0.091(3) Uani 1 1 d . . .
H17A H 0.2554 1.3472 0.9088 0.109 Uiso 1 1 calc R . .
C18 C 0.4660(10) 1.2030(9) 0.7810(7) 0.0670(19) Uani 1 1 d . . .
H18A H 0.5298 1.1549 0.8411 0.080 Uiso 1 1 calc R . .
C19 C 0.8755(7) 0.9695(6) 0.7299(5) 0.0425(11) Uani 1 1 d . . .
C20 C 0.9148(12) 1.0812(8) 0.7725(8) 0.072(2) Uani 1 1 d . . .
H20A H 0.8773 1.1739 0.7380 0.086 Uiso 1 1 calc R . .
C21 C 1.0114(14) 1.0562(10) 0.8680(10) 0.089(3) Uani 1 1 d . . .
H21A H 1.0369 1.1326 0.8971 0.107 Uiso 1 1 calc R . .
C22 C 1.0671(10) 0.9221(10) 0.9174(7) 0.073(2) Uani 1 1 d . . .
H22A H 1.1292 0.9068 0.9817 0.087 Uiso 1 1 calc R . .
C23 C 1.0331(11) 0.8073(9) 0.8740(7) 0.0666(19) Uani 1 1 d . . .
H23A H 1.0754 0.7142 0.9070 0.080 Uiso 1 1 calc R . .
C24 C 0.9362(9) 0.8305(7) 0.7813(6) 0.0524(13) Uani 1 1 d . . .
H24A H 0.9112 0.7533 0.7531 0.063 Uiso 1 1 calc R . .
C25 C 0.7663(8) 0.5308(6) 0.5588(6) 0.0475(12) Uani 1 1 d . . .
H25A H 0.8898 0.4616 0.5328 0.057 Uiso 1 1 calc R . .
C26 C 0.6868(9) 0.5820(7) 0.4581(7) 0.0560(16) Uani 1 1 d . . .
H26A H 0.7653 0.5434 0.3736 0.067 Uiso 1 1 calc R . .
C27 C 0.4919(9) 0.6202(8) 0.4634(8) 0.0627(17) Uani 1 1 d . . .
H27A H 0.4459 0.5603 0.5261 0.075 Uiso 1 1 calc R . .
H27B H 0.4794 0.5965 0.3801 0.075 Uiso 1 1 calc R . .
C28 C 0.3826(9) 0.7814(9) 0.4987(9) 0.0705(19) Uani 1 1 d . . .
H28A H 0.3793 0.8359 0.4206 0.085 Uiso 1 1 calc R . .
H28B H 0.2614 0.7914 0.5404 0.085 Uiso 1 1 calc R . .
C29 C 0.4526(7) 0.8486(7) 0.5859(7) 0.0550(15) Uani 1 1 d . . .
H29A H 0.4024 0.9567 0.5896 0.066 Uiso 1 1 calc R . .
C30 C 0.5133(8) 0.7898(7) 0.6959(6) 0.0548(15) Uani 1 1 d . . .
H30A H 0.4950 0.8635 0.7621 0.066 Uiso 1 1 calc R . .
C31 C 0.5023(11) 0.6450(9) 0.7470(8) 0.074(2) Uani 1 1 d . . .
H31A H 0.4002 0.6326 0.7273 0.089 Uiso 1 1 calc R . .
H31B H 0.4842 0.6483 0.8398 0.089 Uiso 1 1 calc R . .
C32 C 0.6718(11) 0.5109(8) 0.6893(8) 0.070(2) Uani 1 1 d . . .
H32A H 0.7529 0.4905 0.7457 0.084 Uiso 1 1 calc R . .
H32B H 0.6390 0.4254 0.6871 0.084 Uiso 1 1 calc R . .

loop_
_atom_site_aniso_label
_atom_site_aniso_U_11
_atom_site_aniso_U_22
_atom_site_aniso_U_33
_atom_site_aniso_U_23
_atom_site_aniso_U_13
_atom_site_aniso_U_12
Rh1 0.02964(18) 0.0320(2) 0.0448(2) 0.00003(15) -0.00736(15) -0.01239(15)
As1 0.0348(3) 0.0325(3) 0.0423(4) 0.0011(2) -0.0088(2) -0.0135(2)
Cl1 0.0292(6) 0.0425(6) 0.0723(9) -0.0015(6) -0.0043(5) -0.0108(5)
N1 0.057(3) 0.040(2) 0.064(3) 0.007(2) -0.029(2) -0.021(2)
O1 0.080(4) 0.096(4) 0.069(3) -0.037(3) 0.022(3) -0.048(3)
O2 0.079(3) 0.059(3) 0.068(3) -0.021(2) 0.025(2) -0.045(3)
O3 0.081(4) 0.045(3) 0.143(6) 0.013(3) -0.070(4) -0.021(2)
O4 0.060(3) 0.046(2) 0.072(3) 0.0049(18) -0.033(2) -0.0243(19)
C1 0.049(3) 0.045(3) 0.047(3) 0.001(2) -0.009(2) -0.020(2)
C2 0.042(3) 0.037(2) 0.049(3) 0.0000(19) -0.011(2) -0.016(2)
C3 0.045(3) 0.050(3) 0.052(3) 0.005(2) -0.012(2) -0.027(2)
C4 0.082(5) 0.072(5) 0.081(5) -0.009(4) 0.017(4) -0.052(4)
C5 0.052(3) 0.047(3) 0.058(3) 0.010(2) -0.022(3) -0.026(2)
C6 0.070(4) 0.049(3) 0.091(5) 0.008(3) -0.046(4) -0.024(3)
C7 0.065(4) 0.054(3) 0.057(4) 0.009(3) -0.028(3) -0.028(3)
C8 0.080(5) 0.059(4) 0.105(7) 0.004(4) -0.023(5) -0.031(4)
C9 0.124(9) 0.058(5) 0.118(8) 0.007(5) -0.047(7) -0.032(5)
C10 0.173(11) 0.076(6) 0.082(6) 0.026(5) -0.056(7) -0.085(7)
C11 0.123(8) 0.106(7) 0.080(6) 0.022(5) -0.032(5) -0.088(7)
C12 0.074(5) 0.082(5) 0.057(4) 0.004(3) -0.017(3) -0.044(4)
C13 0.042(3) 0.034(2) 0.054(3) 0.003(2) -0.010(2) -0.014(2)
C14 0.040(3) 0.055(3) 0.078(4) 0.015(3) -0.012(3) -0.014(3)
C15 0.046(4) 0.060(4) 0.130(8) 0.026(5) -0.029(4) -0.018(3)
C16 0.043(4) 0.055(4) 0.144(9) -0.020(5) -0.002(5) -0.004(3)
C17 0.070(5) 0.088(6) 0.089(6) -0.029(5) 0.008(4) -0.011(5)
C18 0.061(4) 0.064(4) 0.062(4) -0.012(3) -0.006(3) -0.010(3)
C19 0.037(2) 0.043(3) 0.047(3) -0.004(2) -0.011(2) -0.013(2)
C20 0.095(6) 0.051(4) 0.079(5) -0.001(3) -0.046(4) -0.022(4)
C21 0.111(7) 0.071(5) 0.099(7) -0.016(4) -0.061(6) -0.025(5)
C22 0.066(4) 0.092(6) 0.056(4) -0.007(4) -0.028(3) -0.014(4)
C23 0.068(4) 0.072(5) 0.059(4) 0.015(3) -0.024(3) -0.020(4)
C24 0.055(3) 0.051(3) 0.054(3) 0.006(2) -0.018(3) -0.022(3)
C25 0.043(3) 0.035(2) 0.068(4) 0.000(2) -0.018(3) -0.016(2)
C26 0.052(3) 0.051(3) 0.065(4) -0.021(3) 0.001(3) -0.024(3)
C27 0.061(4) 0.063(4) 0.082(5) 0.003(3) -0.032(3) -0.035(3)
C28 0.045(3) 0.070(5) 0.104(6) 0.001(4) -0.031(4) -0.020(3)
C29 0.029(2) 0.045(3) 0.086(5) -0.004(3) -0.005(3) -0.012(2)
C30 0.049(3) 0.054(3) 0.053(3) -0.009(2) 0.011(3) -0.022(3)
C31 0.077(5) 0.067(4) 0.071(5) 0.011(3) 0.009(4) -0.035(4)
C32 0.079(5) 0.053(4) 0.081(5) 0.027(3) -0.018(4) -0.030(4)

loop_
_atom_type_symbol
_atom_type_description
_atom_type_scat_dispersion_real
_atom_type_scat_dispersion_imag
_atom_type_scat_source
C C 0.0033 0.0016 'International Tables Vol C Tables 4.2.6.8 and 6.1.1.4'
H H 0.0000 0.0000 'International Tables Vol C Tables 4.2.6.8 and 6.1.1.4'
N N 0.0061 0.0033 'International Tables Vol C Tables 4.2.6.8 and 6.1.1.4'
O O 0.0106 0.0060 'International Tables Vol C Tables 4.2.6.8 and 6.1.1.4'
Cl Cl 0.1484 0.1585 'International Tables Vol C Tables 4.2.6.8 and 6.1.1.4'
As As 0.0499 2.0058 'International Tables Vol C Tables 4.2.6.8 and 6.1.1.4'
Rh Rh -1.1178 0.9187 'International Tables Vol C Tables 4.2.6.8 and 6.1.1.4'

loop_
_geom_angle_atom_site_label_1
_geom_angle_atom_site_label_2
_geom_angle_atom_site_label_3
_geom_angle
_geom_angle_site_symmetry_1
_geom_angle_site_symmetry_3
_geom_angle_publ_flag
C29 Rh1 C30 38.7(3) . . ?
C29 Rh1 C25 96.6(2) . . ?
C30 Rh1 C25 82.1(2) . . ?
C29 Rh1 C26 80.8(3) . . ?
C30 Rh1 C26 90.0(3) . . ?
C25 Rh1 C26 36.7(3) . . ?
C29 Rh1 Cl1 160.6(2) . . ?
C30 Rh1 Cl1 160.6(2) . . ?
C25 Rh1 Cl1 89.26(17) . . ?
C26 Rh1 Cl1 93.39(18) . . ?
C29 Rh1 As1 93.19(18) . . ?
C30 Rh1 As1 92.32(18) . . ?
C25 Rh1 As1 156.13(17) . . ?
C26 Rh1 As1 167.1(2) . . ?
Cl1 Rh1 As1 88.62(4) . . ?
C19 As1 C13 103.2(2) . . ?
C19 As1 C3 97.6(2) . . ?
C13 As1 C3 103.8(2) . . ?
C19 As1 Rh1 110.66(16) . . ?
C13 As1 Rh1 118.21(17) . . ?
C3 As1 Rh1 120.34(18) . . ?
C5 N1 C2 121.8(5) . . ?
C1 O2 C4 118.4(5) . . ?
C5 O4 C6 114.7(5) . . ?
O1 C1 O2 123.9(6) . . ?
O1 C1 C2 125.4(6) . . ?
O2 C1 C2 110.6(5) . . ?
N1 C2 C3 112.2(4) . . ?
N1 C2 C1 111.2(5) . . ?
C3 C2 C1 106.8(5) . . ?
C2 C3 As1 116.3(4) . . ?
O3 C5 N1 125.2(6) . . ?
O3 C5 O4 125.0(5) . . ?
N1 C5 O4 109.7(5) . . ?
O4 C6 C7 107.4(5) . . ?
C8 C7 C12 119.6(7) . . ?
C8 C7 C6 121.9(7) . . ?
C12 C7 C6 118.5(7) . . ?
C7 C8 C9 120.8(9) . . ?
C10 C9 C8 119.9(10) . . ?
C9 C10 C11 119.4(8) . . ?
C12 C11 C10 120.9(9) . . ?
C11 C12 C7 119.4(9) . . ?
C18 C13 C14 118.3(6) . . ?
C18 C13 As1 122.7(5) . . ?
C14 C13 As1 119.0(5) . . ?
C13 C14 C15 119.5(8) . . ?
C16 C15 C14 121.2(8) . . ?
C15 C16 C17 120.4(7) . . ?
C16 C17 C18 120.2(8) . . ?
C13 C18 C17 120.5(8) . . ?
C20 C19 C24 118.8(5) . . ?
C20 C19 As1 122.4(5) . . ?
C24 C19 As1 118.6(5) . . ?
C19 C20 C21 120.2(7) . . ?
C22 C21 C20 120.1(8) . . ?
C21 C22 C23 120.7(7) . . ?
C22 C23 C24 119.9(7) . . ?
C23 C24 C19 120.2(7) . . ?
C26 C25 C32 124.8(6) . . ?
C26 C25 Rh1 72.2(4) . . ?
C32 C25 Rh1 109.1(4) . . ?
C25 C26 C27 125.2(6) . . ?
C25 C26 Rh1 71.0(4) . . ?
C27 C26 Rh1 111.9(4) . . ?
C26 C27 C28 112.5(6) . . ?
C29 C28 C27 113.7(5) . . ?
C30 C29 C28 128.3(6) . . ?
C30 C29 Rh1 70.8(3) . . ?
C28 C29 Rh1 110.5(5) . . ?
C29 C30 C31 121.4(7) . . ?
C29 C30 Rh1 70.5(3) . . ?
C31 C30 Rh1 113.1(4) . . ?
C30 C31 C32 112.5(5) . . ?
C25 C32 C31 114.4(5) . . ?

loop_
_geom_bond_atom_site_label_1
_geom_bond_atom_site_label_2
_geom_bond_distance
_geom_bond_site_symmetry_2
_geom_bond_publ_flag
Rh1 C29 2.117(5) . ?
Rh1 C30 2.121(6) . ?
Rh1 C25 2.174(5) . ?
Rh1 C26 2.189(6) . ?
Rh1 Cl1 2.3786(13) . ?
Rh1 As1 2.4259(5) . ?
As1 C19 1.934(5) . ?
As1 C13 1.950(5) . ?
As1 C3 1.966(5) . ?
N1 C5 1.342(7) . ?
N1 C2 1.442(7) . ?
O1 C1 1.184(8) . ?
O2 C1 1.307(8) . ?
O2 C4 1.454(8) . ?
O3 C5 1.206(7) . ?
O4 C5 1.346(7) . ?
O4 C6 1.448(8) . ?
C1 C2 1.540(8) . ?
C2 C3 1.531(8) . ?
C6 C7 1.504(10) . ?
C7 C8 1.373(12) . ?
C7 C12 1.402(10) . ?
C8 C9 1.393(13) . ?
C9 C10 1.374(15) . ?
C10 C11 1.398(16) . ?
C11 C12 1.377(13) . ?
C13 C18 1.360(9) . ?
C13 C14 1.390(9) . ?
C14 C15 1.404(10) . ?
C15 C16 1.327(14) . ?
C16 C17 1.345(14) . ?
C17 C18 1.408(11) . ?
C19 C20 1.370(9) . ?
C19 C24 1.397(8) . ?
C20 C21 1.404(11) . ?
C21 C22 1.345(12) . ?
C22 C23 1.375(13) . ?
C23 C24 1.382(10) . ?
C25 C26 1.375(10) . ?
C25 C32 1.475(10) . ?
C26 C27 1.508(9) . ?
C27 C28 1.511(10) . ?
C28 C29 1.494(10) . ?
C29 C30 1.406(10) . ?
C30 C31 1.514(9) . ?
C31 C32 1.545(11) . ?
